data_7064393
loop_
_publ_author_name
'Adhikari, Suman'
'Nath, Sourav'
'Saha, Koushik'
'Baildya, Nabajyoti'
'Kaminsky, Werner'
'Kumar, Malavika S.'
'Roy, Subhadip'
'Das, Avijit Kumar'

_publ_section_title
;
 A turn-on bis-hydrazone fluorescent chemosensor for selective Cd2+
 detection: synthesis, structural insights, and theoretical validation
;
_journal_issue 20
_journal_name_full 'New Journal of Chemistry'
_journal_page_first 8639
_journal_page_last 8645
_journal_paper_doi 10.1039/D6NJ00362A
_journal_volume 50
_journal_year 2026
_chemical_formula_moiety 'C20 H16 N6 O2, 2(H2 O)'
_chemical_formula_sum 'C20 H20 N6 O4'
_chemical_formula_weight 408.42
_space_group_IT_number 15
_space_group_name_Hall '-C 2yc'
_space_group_name_H-M_alt 'C 1 2/c 1'
_symmetry_cell_setting monoclinic
_symmetry_Int_Tables_number 15
_symmetry_space_group_name_Hall '-C 2yc'
_symmetry_space_group_name_H-M 'C 1 2/c 1'
_atom_sites_solution_hydrogens mixed
_atom_sites_solution_primary dual
_atom_sites_solution_secondary dual
_audit_conform_dict_location ftp://ftp.iucr.org/pub/cif_core.dic
_audit_conform_dict_name cif_core.dic
_audit_conform_dict_version 2.4.5
_audit_creation_date 2024-08-14T14:23:37-00:00
_audit_creation_method 'WinGX routine CIF_UPDATE'
_audit_update_record
;
2026-01-26 deposited with the CCDC.	2026-04-29 downloaded from the CCDC.
;
_cell_angle_alpha 90
_cell_angle_beta 104.228(6)
_cell_angle_gamma 90
_cell_formula_units_Z 4
_cell_length_a 19.9418(11)
_cell_length_b 8.6405(3)
_cell_length_c 11.5476(5)
_cell_measurement_reflns_used 5862
_cell_measurement_temperature 100(2)
_cell_measurement_theta_max 20
_cell_measurement_theta_min 2
_cell_measurement_wavelength 0.71073
_cell_volume 1928.70(16)
_computing_cell_refinement 'HKL Scalepack (Otwinowski & Minor 1997)'
_computing_data_collection 'Collect (Bruker AXS BV, 1997-2004)'
_computing_data_reduction 'HKL Denzo and Scalepack (Otwinowski & Minor 1997)'
_computing_molecular_graphics 'ORTEP-3 for Windows (Farrugia, 2012)'
_computing_publication_material 'WinGX publication routines (Farrugia, 2012)'
_computing_structure_refinement 'SHELXL-2019/2 (Sheldrick, 2019)'
_computing_structure_solution 'SHELXT-2018/2 (Sheldrick, 2015)'
_diffrn_ambient_temperature 100(2)
_diffrn_detector 'CCD plate'
_diffrn_detector_area_resol_mean 9
_diffrn_measured_fraction_theta_full 0.998
_diffrn_measured_fraction_theta_max 0.981
_diffrn_measurement_device '95mm CCD camera on \k-goniostat'
_diffrn_measurement_device_type KappaCCD
_diffrn_measurement_method 'CCD rotation images, thick slices'
_diffrn_orient_matrix_UB_11 -0.025197
_diffrn_orient_matrix_UB_12 -0.075609
_diffrn_orient_matrix_UB_13 -0.074402
_diffrn_orient_matrix_UB_21 0.12318
_diffrn_orient_matrix_UB_22 0.035995
_diffrn_orient_matrix_UB_23 -0.012308
_diffrn_orient_matrix_UB_31 0.016221
_diffrn_orient_matrix_UB_32 -0.060768
_diffrn_orient_matrix_UB_33 0.047898
_diffrn_radiation_monochromator 'horizonally mounted graphite crystal'
_diffrn_radiation_probe x-ray
_diffrn_radiation_type MoK\a
_diffrn_radiation_wavelength 0.71073
_diffrn_reflns_av_R_equivalents 0.0812
_diffrn_reflns_av_unetI/netI 0.0672
_diffrn_reflns_Laue_measured_fraction_full 0.998
_diffrn_reflns_Laue_measured_fraction_max 0.981
_diffrn_reflns_limit_h_max 26
_diffrn_reflns_limit_h_min -26
_diffrn_reflns_limit_k_max 11
_diffrn_reflns_limit_k_min -11
_diffrn_reflns_limit_l_max 14
_diffrn_reflns_limit_l_min -14
_diffrn_reflns_number 8376
_diffrn_reflns_point_group_measured_fraction_full 0.998
_diffrn_reflns_point_group_measured_fraction_max 0.981
_diffrn_reflns_theta_full 25.242
_diffrn_reflns_theta_max 28.267
_diffrn_reflns_theta_min 2.107
_diffrn_source 'Enraf Nonius FR590'
_diffrn_standards_number 0
_exptl_absorpt_coefficient_mu 0.102
_exptl_absorpt_correction_T_max 0.776
_exptl_absorpt_correction_T_min 0.648
_exptl_absorpt_correction_type multi-scan
_exptl_absorpt_process_details HKL-Scalepack
_exptl_crystal_colour colorless
_exptl_crystal_density_diffrn 1.407
_exptl_crystal_density_method 'not measured'
_exptl_crystal_description prism
_exptl_crystal_F_000 856
_exptl_crystal_size_max 0.3
_exptl_crystal_size_mid 0.12
_exptl_crystal_size_min 0.06
_refine_diff_density_max 0.306
_refine_diff_density_min -0.284
_refine_diff_density_rms 0.058
_refine_ls_extinction_method none
_refine_ls_goodness_of_fit_ref 1.071
_refine_ls_hydrogen_treatment mixed
_refine_ls_matrix_type full
_refine_ls_number_constraints 0
_refine_ls_number_parameters 149
_refine_ls_number_reflns 2360
_refine_ls_number_restraints 0
_refine_ls_restrained_S_all 1.071
_refine_ls_R_factor_all 0.0878
_refine_ls_R_factor_gt 0.0488
_refine_ls_shift/su_max 0
_refine_ls_shift/su_mean 0
_refine_ls_structure_factor_coef Fsqd
_refine_ls_weighting_details 'w=1/[\s^2^(Fo^2^)+(0.0577P)^2^+0.4820P] where P=(Fo^2^+2Fc^2^)/3'
_refine_ls_weighting_scheme calc
_refine_ls_wR_factor_gt 0.1125
_refine_ls_wR_factor_ref 0.1311
_reflns_Friedel_coverage 0
_reflns_number_gt 1577
_reflns_number_total 2360
_reflns_threshold_expression 'I > 2\s(I)'
_cod_data_source_file d6nj00362a2.cif
_cod_data_source_block SA_CD_7
_cod_depositor_comments 'Adding full bibliography for 7064393.cif.'
_cod_original_sg_symbol_H-M 'C 2/c'
_cod_database_code 7064393
_shelx_estimated_absorpt_t_min 0.97
_shelx_estimated_absorpt_t_max 0.994
_shelx_shelxl_version_number 2019/3

loop_
_symmetry_equiv_pos_as_xyz
'x, y, z'
'-x, y, -z+1/2'
'x+1/2, y+1/2, z'
'-x+1/2, y+1/2, -z+1/2'
'-x, -y, -z'
'x, -y, z-1/2'
'-x+1/2, -y+1/2, -z'
'x+1/2, -y+1/2, z-1/2'

loop_
_atom_site_label
_atom_site_type_symbol
_atom_site_fract_x
_atom_site_fract_y
_atom_site_fract_z
_atom_site_U_iso_or_equiv
_atom_site_adp_type
_atom_site_occupancy
_atom_site_site_symmetry_order
_atom_site_calc_flag
_atom_site_refinement_flags_posn
_atom_site_refinement_flags_adp
_atom_site_refinement_flags_occupancy
_atom_site_disorder_assembly
_atom_site_disorder_group
C1 C 0.5 0.9843(3) 0.25 0.0233(5) Uani 1 2 d S T P . .
H1 H 0.500001 1.094207 0.250001 0.028 Uiso 1 2 calc R U P . .
C2 C 0.47316(8) 0.90391(19) 0.33239(14) 0.0212(4) Uani 1 1 d . . . . .
H2 H 0.455491 0.959223 0.389543 0.025 Uiso 1 1 calc R U . . .
C3 C 0.47193(8) 0.74213(19) 0.33197(13) 0.0184(4) Uani 1 1 d . . . . .
C4 C 0.5 0.6620(2) 0.25 0.0185(5) Uani 1 2 d S T P . .
H4 H 0.499999 0.552033 0.249999 0.022 Uiso 1 2 calc R U P . .
C5 C 0.43952(8) 0.65908(18) 0.41523(14) 0.0204(4) Uani 1 1 d . . . . .
H5 H 0.431784 0.710782 0.483384 0.024 Uiso 1 1 calc R U . . .
C6 C 0.37742(8) 0.29497(18) 0.46515(14) 0.0203(4) Uani 1 1 d . . . . .
C7 C 0.34468(8) 0.21891(18) 0.55424(13) 0.0191(4) Uani 1 1 d . . . . .
C8 C 0.32126(8) 0.29594(18) 0.64298(14) 0.0213(4) Uani 1 1 d . . . . .
H8 H 0.324529 0.405353 0.65035 0.026 Uiso 1 1 calc R U . . .
C9 C 0.29303(8) 0.20868(19) 0.72029(14) 0.0233(4) Uani 1 1 d . . . . .
H9 H 0.276395 0.257483 0.781476 0.028 Uiso 1 1 calc R U . . .
C10 C 0.28955(9) 0.0503(2) 0.70685(15) 0.0260(4) Uani 1 1 d . . . . .
H10 H 0.271023 -0.007956 0.761451 0.031 Uiso 1 1 calc R U . . .
C11 C 0.33771(8) 0.05889(19) 0.54778(15) 0.0245(4) Uani 1 1 d . . . . .
H11 H 0.353211 0.006674 0.486772 0.029 Uiso 1 1 calc R U . . .
N1 N 0.42178(7) 0.51768(15) 0.39607(11) 0.0205(3) Uani 1 1 d . . . . .
N2 N 0.39085(7) 0.44855(16) 0.47801(12) 0.0202(3) Uani 1 1 d . . . . .
N3 N 0.31068(8) -0.02655(16) 0.62153(12) 0.0268(4) Uani 1 1 d . . . . .
O1 O 0.39167(6) 0.21757(13) 0.38467(10) 0.0274(3) Uani 1 1 d . . . . .
O2 O 0.36561(8) 0.33748(15) 0.15014(13) 0.0325(4) Uani 1 1 d . . . . .
H2N H 0.3811(10) 0.512(2) 0.5342(18) 0.044(6) Uiso 1 1 d . . . . .
H2O H 0.3421(13) 0.249(3) 0.135(2) 0.067(8) Uiso 1 1 d . . . . .
H2P H 0.3879(16) 0.340(3) 0.225(3) 0.105(12) Uiso 1 1 d . . . . .

loop_
_atom_site_aniso_label
_atom_site_aniso_U_11
_atom_site_aniso_U_22
_atom_site_aniso_U_33
_atom_site_aniso_U_23
_atom_site_aniso_U_13
_atom_site_aniso_U_12
C1 0.0244(13) 0.0181(12) 0.0272(13) 0 0.0058(10) 0
C2 0.0197(8) 0.0195(9) 0.0249(9) -0.0019(7) 0.0065(7) 0.0007(6)
C3 0.0166(8) 0.0195(8) 0.0185(8) 0.0003(6) 0.0030(6) -0.0003(6)
C4 0.0182(11) 0.0143(11) 0.0221(12) 0 0.0033(9) 0
C5 0.0204(8) 0.0201(9) 0.0217(9) -0.0021(7) 0.0073(7) 0.0009(6)
C6 0.0202(8) 0.0180(9) 0.0225(9) 0.0010(7) 0.0045(7) 0.0026(7)
C7 0.0159(8) 0.0187(8) 0.0219(9) 0.0010(6) 0.0034(7) 0.0002(6)
C8 0.0208(9) 0.0161(8) 0.0271(10) -0.0005(7) 0.0061(7) 0.0011(6)
C9 0.0225(9) 0.0241(9) 0.0254(9) 0.0008(7) 0.0100(7) 0.0005(7)
C10 0.0259(9) 0.0241(9) 0.0303(10) 0.0031(7) 0.0113(8) -0.0023(7)
C11 0.0267(9) 0.0210(9) 0.0266(9) -0.0009(7) 0.0079(7) 0.0003(7)
N1 0.0208(7) 0.0204(7) 0.0218(8) 0.0030(6) 0.0081(6) 0.0006(5)
N2 0.0237(7) 0.0188(7) 0.0207(8) 0.0006(6) 0.0104(6) 0.0001(6)
N3 0.0328(8) 0.0199(8) 0.0301(8) -0.0001(6) 0.0121(7) -0.0030(6)
O1 0.0390(8) 0.0201(6) 0.0269(7) -0.0017(5) 0.0155(6) 0.0016(5)
O2 0.0511(9) 0.0217(7) 0.0277(8) 0.0014(6) 0.0157(7) -0.0040(6)

loop_
_atom_type_symbol
_atom_type_description
_atom_type_scat_dispersion_real
_atom_type_scat_dispersion_imag
_atom_type_scat_source
C C 0.0033 0.0016 'International Tables Vol C Tables 4.2.6.8 and 6.1.1.4'
H H 0 0 'International Tables Vol C Tables 4.2.6.8 and 6.1.1.4'
N N 0.0061 0.0033 'International Tables Vol C Tables 4.2.6.8 and 6.1.1.4'
O O 0.0106 0.006 'International Tables Vol C Tables 4.2.6.8 and 6.1.1.4'

loop_
_geom_angle_atom_site_label_1
_geom_angle_atom_site_label_2
_geom_angle_atom_site_label_3
_geom_angle
_geom_angle_site_symmetry_1
_geom_angle_site_symmetry_3
_geom_angle_publ_flag
C2 C1 C2 119.9(2) 2_655 . ?
C2 C1 H1 120 2_655 . ?
C2 C1 H1 120 . . ?
C1 C2 C3 120.50(15) . . ?
C1 C2 H2 119.7 . . ?
C3 C2 H2 119.7 . . ?
C4 C3 C2 119.25(14) . . ?
C4 C3 C5 121.00(15) . . ?
C2 C3 C5 119.73(13) . . ?
C3 C4 C3 120.5(2) . 2_655 ?
C3 C4 H4 119.7 . . ?
C3 C4 H4 119.7 2_655 . ?
N1 C5 C3 120.11(14) . . ?
N1 C5 H5 119.9 . . ?
C3 C5 H5 119.9 . . ?
O1 C6 N2 122.53(14) . . ?
O1 C6 C7 119.96(14) . . ?
N2 C6 C7 117.51(13) . . ?
C11 C7 C8 117.84(14) . . ?
C11 C7 C6 117.00(14) . . ?
C8 C7 C6 125.16(14) . . ?
C9 C8 C7 118.34(15) . . ?
C9 C8 H8 120.8 . . ?
C7 C8 H8 120.8 . . ?
C10 C9 C8 118.96(14) . . ?
C10 C9 H9 120.5 . . ?
C8 C9 H9 120.5 . . ?
N3 C10 C9 124.03(15) . . ?
N3 C10 H10 118 . . ?
C9 C10 H10 118 . . ?
N3 C11 C7 124.47(15) . . ?
N3 C11 H11 117.8 . . ?
C7 C11 H11 117.8 . . ?
C5 N1 N2 116.45(13) . . ?
C6 N2 N1 117.17(13) . . ?
C6 N2 H2N 126.8(12) . . ?
N1 N2 H2N 116.0(12) . . ?
C11 N3 C10 116.34(15) . . ?
H2O O2 H2P 109(2) . . ?

loop_
_geom_bond_atom_site_label_1
_geom_bond_atom_site_label_2
_geom_bond_distance
_geom_bond_site_symmetry_2
_geom_bond_publ_flag
C1 C2 1.3870(19) 2_655 ?
C1 C2 1.3871(19) . ?
C1 H1 0.95 . ?
C2 C3 1.398(2) . ?
C2 H2 0.95 . ?
C3 C4 1.3963(18) . ?
C3 C5 1.470(2) . ?
C4 H4 0.95 . ?
C5 N1 1.276(2) . ?
C5 H5 0.95 . ?
C6 O1 1.2335(18) . ?
C6 N2 1.355(2) . ?
C6 C7 1.499(2) . ?
C7 C11 1.390(2) . ?
C7 C8 1.395(2) . ?
C8 C9 1.389(2) . ?
C8 H8 0.95 . ?
C9 C10 1.377(2) . ?
C9 H9 0.95 . ?
C10 N3 1.339(2) . ?
C10 H10 0.95 . ?
C11 N3 1.337(2) . ?
C11 H11 0.95 . ?
N1 N2 1.3854(18) . ?
N2 H2N 0.91(2) . ?
O2 H2O 0.89(3) . ?
O2 H2P 0.87(3) . ?

loop_
_geom_hbond_atom_site_label_D
_geom_hbond_atom_site_label_H
_geom_hbond_atom_site_label_A
_geom_hbond_distance_DH
_geom_hbond_distance_HA
_geom_hbond_distance_DA
_geom_hbond_angle_DHA
_geom_hbond_site_symmetry_A
_geom_hbond_publ_flag
C5 H5 O2 0.95 2.62 3.391(2) 138.4 6_566 yes
N2 H2N O2 0.91(2) 1.95(2) 2.8485(18) 174.6(18) 6_566 yes
O2 H2O N3 0.89(3) 2.02(3) 2.889(2) 166(2) 6 yes
O2 H2P N1 0.87(3) 2.46(3) 3.191(2) 142(3) . yes
O2 H2P O1 0.87(3) 2.11(3) 2.8260(17) 139(3) . yes

loop_
_geom_torsion_atom_site_label_1
_geom_torsion_atom_site_label_2
_geom_torsion_atom_site_label_3
_geom_torsion_atom_site_label_4
_geom_torsion
_geom_torsion_site_symmetry_1
_geom_torsion_site_symmetry_2
_geom_torsion_site_symmetry_3
_geom_torsion_site_symmetry_4
_geom_torsion_publ_flag
C2 C1 C2 C3 -1.00(11) 2_655 . . . ?
C1 C2 C3 C4 2.0(2) . . . . ?
C1 C2 C3 C5 -176.35(12) . . . . ?
C2 C3 C4 C3 -0.98(10) . . . 2_655 ?
C5 C3 C4 C3 177.33(16) . . . 2_655 ?
C4 C3 C5 N1 -16.6(2) . . . . ?
C2 C3 C5 N1 161.66(15) . . . . ?
O1 C6 C7 C11 5.8(2) . . . . ?
N2 C6 C7 C11 -173.51(14) . . . . ?
O1 C6 C7 C8 -174.61(15) . . . . ?
N2 C6 C7 C8 6.1(2) . . . . ?
C11 C7 C8 C9 0.6(2) . . . . ?
C6 C7 C8 C9 -178.94(15) . . . . ?
C7 C8 C9 C10 0.3(2) . . . . ?
C8 C9 C10 N3 -1.3(3) . . . . ?
C8 C7 C11 N3 -0.7(3) . . . . ?
C6 C7 C11 N3 178.93(15) . . . . ?
C3 C5 N1 N2 -179.25(13) . . . . ?
O1 C6 N2 N1 0.0(2) . . . . ?
C7 C6 N2 N1 179.34(13) . . . . ?
C5 N1 N2 C6 -174.17(14) . . . . ?
C7 C11 N3 C10 -0.3(2) . . . . ?
C9 C10 N3 C11 1.3(3) . . . . ?
